data_7234752
loop_
_publ_author_name
'Barua, Harsh'
'Gunnam, Anilkumar'
'Yadav, Balvant'
'Nangia, Ashwini'
'Shastri, Nalini R.'

_publ_section_title
;
 An ab initio molecular dynamics method for cocrystal prediction: A
 validation of the approach
;
_journal_name_full CrystEngComm
_journal_paper_doi 10.1039/C9CE01436E
_journal_year 2019
_chemical_formula_sum 'C18 H16 N4 O9'
_chemical_formula_weight 432.35
_chemical_name_systematic 'Nitrofurantoin ferulic acid cocrystal'
_space_group_crystal_system triclinic
_space_group_IT_number 2
_space_group_name_Hall '-P 1'
_space_group_name_H-M_alt 'P -1'
_symmetry_space_group_name_Hall '-P 1'
_symmetry_space_group_name_H-M 'P -1'
_atom_sites_solution_hydrogens mixed
_audit_creation_method SHELXL-2018/3
_audit_update_record
;
2019-08-13 deposited with the CCDC.    2019-10-22 downloaded from the CCDC.
;
_cell_angle_alpha 98.578(4)
_cell_angle_beta 99.700(3)
_cell_angle_gamma 106.580(4)
_cell_formula_units_Z 2
_cell_length_a 7.0708(6)
_cell_length_b 9.0071(7)
_cell_length_c 15.9404(13)
_cell_measurement_reflns_used 9973
_cell_measurement_temperature 298(2)
_cell_measurement_theta_max 25.16
_cell_measurement_theta_min 2.50
_cell_volume 937.95(14)
_computing_structure_refinement 'SHELXL-2018/3 (Sheldrick, 2018)'
_diffrn_ambient_temperature 298(2)
_diffrn_measured_fraction_theta_full 0.997
_diffrn_measured_fraction_theta_max 0.997
_diffrn_measurement_device_type 'Bruker APEX-II CCD'
_diffrn_measurement_method '\f and \w scans'
_diffrn_radiation_type MoK\a
_diffrn_radiation_wavelength 0.71073
_diffrn_reflns_av_R_equivalents 0.0202
_diffrn_reflns_av_unetI/netI 0.0145
_diffrn_reflns_Laue_measured_fraction_full 0.997
_diffrn_reflns_Laue_measured_fraction_max 0.997
_diffrn_reflns_limit_h_max 8
_diffrn_reflns_limit_h_min -8
_diffrn_reflns_limit_k_max 10
_diffrn_reflns_limit_k_min -10
_diffrn_reflns_limit_l_max 18
_diffrn_reflns_limit_l_min -18
_diffrn_reflns_number 18066
_diffrn_reflns_point_group_measured_fraction_full 0.997
_diffrn_reflns_point_group_measured_fraction_max 0.997
_diffrn_reflns_theta_full 25.026
_diffrn_reflns_theta_max 25.026
_diffrn_reflns_theta_min 2.412
_exptl_absorpt_coefficient_mu 0.125
_exptl_absorpt_correction_type none
_exptl_crystal_colour colourless
_exptl_crystal_density_diffrn 1.531
_exptl_crystal_description needle
_exptl_crystal_F_000 448
_exptl_crystal_size_max 0.20
_exptl_crystal_size_mid 0.15
_exptl_crystal_size_min 0.10
_refine_diff_density_max 0.168
_refine_diff_density_min -0.268
_refine_diff_density_rms 0.048
_refine_ls_extinction_method none
_refine_ls_goodness_of_fit_ref 1.105
_refine_ls_hydrogen_treatment mixed
_refine_ls_matrix_type full
_refine_ls_number_parameters 292
_refine_ls_number_reflns 3312
_refine_ls_number_restraints 0
_refine_ls_restrained_S_all 1.105
_refine_ls_R_factor_all 0.0428
_refine_ls_R_factor_gt 0.0358
_refine_ls_shift/su_max 0.000
_refine_ls_shift/su_mean 0.000
_refine_ls_structure_factor_coef Fsqd
_refine_ls_weighting_details 'w=1/[\s^2^(Fo^2^)+(0.0523P)^2^+0.1965P] where P=(Fo^2^+2Fc^2^)/3'
_refine_ls_weighting_scheme calc
_refine_ls_wR_factor_gt 0.0935
_refine_ls_wR_factor_ref 0.0987
_reflns_Friedel_coverage 0.000
_reflns_number_gt 2867
_reflns_number_total 3312
_reflns_threshold_expression 'I > 2\s(I)'
_cod_data_source_file c9ce01436e2.cif
_cod_data_source_block shelx
_cod_original_cell_volume 937.95(13)
_cod_database_code 7234752
_shelx_shelxl_version_number 2018/3
_shelx_space_group_comment
;
The symmetry employed for this shelxl refinement is uniquely defined
by the following loop, which should always be used as a source of
symmetry information in preference to the above space-group names.
They are only intended as comments.
;

loop_
_space_group_symop_operation_xyz
'x, y, z'
'-x, -y, -z'

loop_
_atom_site_label
_atom_site_type_symbol
_atom_site_fract_x
_atom_site_fract_y
_atom_site_fract_z
_atom_site_U_iso_or_equiv
_atom_site_adp_type
_atom_site_occupancy
_atom_site_site_symmetry_order
_atom_site_calc_flag
_atom_site_refinement_flags_posn
_atom_site_refinement_flags_adp
O5 O 1.24780(15) 0.43296(12) 0.59413(7) 0.0451(3) Uani 1 1 d . .
O3 O 1.46029(15) 1.14207(11) 0.94859(6) 0.0371(3) Uani 1 1 d . .
O4 O 1.77500(15) 0.78641(13) 0.79819(7) 0.0461(3) Uani 1 1 d . .
O9 O 0.87081(17) 0.29813(13) 0.50895(7) 0.0463(3) Uani 1 1 d . .
O6 O -0.29475(16) -0.25745(14) 0.24465(8) 0.0487(3) Uani 1 1 d . .
O7 O 0.02732(15) -0.31463(13) 0.20269(7) 0.0466(3) Uani 1 1 d . .
O8 O 0.78289(15) 0.44804(13) 0.60884(7) 0.0487(3) Uani 1 1 d . .
O1 O 1.53086(19) 1.47660(13) 1.10336(7) 0.0568(3) Uani 1 1 d . .
N4 N 1.53994(18) 0.58913(14) 0.68928(8) 0.0359(3) Uani 1 1 d . .
N3 N 1.43223(17) 0.75958(14) 0.76641(8) 0.0368(3) Uani 1 1 d . .
O2 O 1.74825(19) 1.37709(16) 1.05489(9) 0.0644(4) Uani 1 1 d . .
N2 N 1.44503(18) 0.88517(13) 0.82866(7) 0.0352(3) Uani 1 1 d . .
N1 N 1.5755(2) 1.37540(15) 1.05617(8) 0.0441(3) Uani 1 1 d . .
C12 C 0.2542(2) -0.09133(16) 0.31681(9) 0.0343(3) Uani 1 1 d . .
H12 H 0.369959 -0.108314 0.302965 0.041 Uiso 1 1 calc R U
C13 C 0.2733(2) 0.03258(16) 0.38517(9) 0.0332(3) Uani 1 1 d . .
C8 C 1.3385(2) 0.54160(16) 0.65599(9) 0.0335(3) Uani 1 1 d . .
C6 C 1.6044(2) 0.72127(16) 0.75696(9) 0.0338(3) Uani 1 1 d . .
C5 C 1.2780(2) 0.90759(17) 0.83786(9) 0.0359(3) Uani 1 1 d . .
H5 H 1.156190 0.838870 0.803053 0.043 Uiso 1 1 calc R U
C16 C 0.4747(2) 0.13027(16) 0.43408(9) 0.0341(3) Uani 1 1 d . .
H16 H 0.581909 0.103785 0.416492 0.041 Uiso 1 1 calc R U
C9 C 1.2504(2) 0.64683(16) 0.70791(9) 0.0354(3) Uani 1 1 d . .
H9A H 1.178343 0.698990 0.671177 0.042 Uiso 1 1 calc R U
H9B H 1.159970 0.588296 0.739754 0.042 Uiso 1 1 calc R U
C10 C -0.1074(2) -0.16328(17) 0.29013(10) 0.0365(3) Uani 1 1 d . .
C1 C 1.2780(2) 1.03843(16) 0.90170(9) 0.0349(3) Uani 1 1 d . .
C4 C 1.4110(2) 1.25107(16) 1.00060(9) 0.0365(3) Uani 1 1 d . .
C11 C 0.0664(2) -0.18887(16) 0.26954(9) 0.0333(3) Uani 1 1 d . .
C2 C 1.1233(2) 1.08325(17) 0.92503(10) 0.0394(3) Uani 1 1 d . .
H2 H 0.985816 1.031868 0.902435 0.047 Uiso 1 1 calc R U
C18 C 0.7340(2) 0.34158(17) 0.54464(9) 0.0358(3) Uani 1 1 d . .
C3 C 1.2109(2) 1.22219(17) 0.98988(10) 0.0418(4) Uani 1 1 d . .
H3 H 1.144242 1.281317 1.019057 0.050 Uiso 1 1 calc R U
C14 C 0.0980(2) 0.05551(19) 0.40466(10) 0.0440(4) Uani 1 1 d . .
H14 H 0.107474 0.137371 0.449886 0.053 Uiso 1 1 calc R U
C17 C 0.5249(2) 0.25204(18) 0.50042(10) 0.0401(4) Uani 1 1 d . .
H17 H 0.421748 0.282082 0.519849 0.048 Uiso 1 1 calc R U
C15 C -0.0892(2) -0.0417(2) 0.35771(11) 0.0476(4) Uani 1 1 d . .
H15 H -0.205032 -0.025132 0.371734 0.057 Uiso 1 1 calc R U
C19 C 0.1940(3) -0.3402(2) 0.17098(13) 0.0648(6) Uani 1 1 d . .
H19A H 0.146241 -0.431820 0.124293 0.097 Uiso 1 1 calc R U
H19B H 0.261483 -0.249260 0.150087 0.097 Uiso 1 1 calc R U
H19C H 0.286940 -0.356882 0.217120 0.097 Uiso 1 1 calc R U
H8A H 0.995(4) 0.350(3) 0.5403(15) 0.078(7) Uiso 1 1 d . .
H6A H -0.278(4) -0.325(3) 0.2023(17) 0.097(9) Uiso 1 1 d . .
H4A H 1.626(3) 0.542(2) 0.6649(11) 0.051(5) Uiso 1 1 d . .

loop_
_atom_site_aniso_label
_atom_site_aniso_U_11
_atom_site_aniso_U_22
_atom_site_aniso_U_33
_atom_site_aniso_U_23
_atom_site_aniso_U_13
_atom_site_aniso_U_12
O5 0.0301(5) 0.0424(6) 0.0482(6) -0.0146(5) -0.0017(5) 0.0072(5)
O3 0.0340(5) 0.0330(5) 0.0353(5) -0.0029(4) 0.0025(4) 0.0052(4)
O4 0.0260(5) 0.0494(6) 0.0476(6) -0.0065(5) -0.0038(5) 0.0037(5)
O9 0.0269(5) 0.0505(6) 0.0486(6) -0.0151(5) 0.0016(5) 0.0092(5)
O6 0.0257(5) 0.0544(7) 0.0504(7) -0.0063(6) -0.0001(5) 0.0026(5)
O7 0.0324(6) 0.0467(6) 0.0473(6) -0.0140(5) 0.0042(5) 0.0069(5)
O8 0.0340(6) 0.0495(6) 0.0485(6) -0.0174(5) 0.0011(5) 0.0105(5)
O1 0.0691(8) 0.0389(6) 0.0457(7) -0.0121(5) 0.0072(6) 0.0053(6)
N4 0.0253(6) 0.0366(7) 0.0391(7) -0.0026(5) 0.0021(5) 0.0079(5)
N3 0.0260(6) 0.0342(6) 0.0387(7) -0.0088(5) -0.0002(5) 0.0043(5)
O2 0.0414(7) 0.0584(8) 0.0702(9) -0.0082(6) -0.0031(6) 0.0000(6)
N2 0.0341(6) 0.0306(6) 0.0324(6) -0.0023(5) 0.0020(5) 0.0047(5)
N1 0.0484(8) 0.0353(7) 0.0362(7) 0.0012(6) 0.0016(6) 0.0017(6)
C12 0.0260(7) 0.0361(7) 0.0375(8) 0.0014(6) 0.0062(6) 0.0087(6)
C13 0.0292(7) 0.0318(7) 0.0348(7) 0.0026(6) 0.0044(6) 0.0077(6)
C8 0.0268(7) 0.0314(7) 0.0356(7) 0.0001(6) 0.0021(6) 0.0051(6)
C6 0.0269(7) 0.0337(7) 0.0339(7) 0.0023(6) 0.0019(6) 0.0042(6)
C5 0.0333(8) 0.0321(7) 0.0343(7) -0.0007(6) 0.0026(6) 0.0051(6)
C16 0.0282(7) 0.0334(7) 0.0375(8) 0.0015(6) 0.0055(6) 0.0091(6)
C9 0.0246(7) 0.0342(7) 0.0374(8) -0.0044(6) 0.0000(6) 0.0041(6)
C10 0.0257(7) 0.0382(8) 0.0383(8) 0.0026(6) 0.0018(6) 0.0051(6)
C1 0.0339(7) 0.0312(7) 0.0318(7) 0.0013(6) 0.0021(6) 0.0042(6)
C4 0.0422(8) 0.0292(7) 0.0304(7) -0.0012(6) 0.0041(6) 0.0056(6)
C11 0.0310(7) 0.0317(7) 0.0322(7) 0.0007(6) 0.0041(6) 0.0069(6)
C2 0.0343(8) 0.0371(8) 0.0392(8) -0.0004(6) 0.0058(6) 0.0051(6)
C18 0.0314(7) 0.0338(7) 0.0370(8) -0.0029(6) 0.0032(6) 0.0103(6)
C3 0.0462(9) 0.0363(8) 0.0399(8) -0.0005(6) 0.0119(7) 0.0114(7)
C14 0.0344(8) 0.0440(8) 0.0454(9) -0.0106(7) 0.0048(7) 0.0123(7)
C17 0.0275(7) 0.0419(8) 0.0446(8) -0.0036(7) 0.0042(6) 0.0103(6)
C15 0.0273(8) 0.0550(10) 0.0554(10) -0.0059(8) 0.0085(7) 0.0145(7)
C19 0.0430(10) 0.0722(12) 0.0627(11) -0.0262(10) 0.0126(8) 0.0129(9)

loop_
_atom_type_symbol
_atom_type_description
_atom_type_scat_dispersion_real
_atom_type_scat_dispersion_imag
_atom_type_scat_source
C C 0.0033 0.0016 'International Tables Vol C Tables 4.2.6.8 and 6.1.1.4'
H H 0.0000 0.0000 'International Tables Vol C Tables 4.2.6.8 and 6.1.1.4'
N N 0.0061 0.0033 'International Tables Vol C Tables 4.2.6.8 and 6.1.1.4'
O O 0.0106 0.0060 'International Tables Vol C Tables 4.2.6.8 and 6.1.1.4'

loop_
_geom_angle_atom_site_label_1
_geom_angle_atom_site_label_2
_geom_angle_atom_site_label_3
_geom_angle
C4 O3 C1 104.32(11)
C18 O9 H8A 111.1(14)
C10 O6 H6A 107.4(17)
C11 O7 C19 117.80(12)
C8 N4 C6 112.87(12)
C8 N4 H4A 122.4(11)
C6 N4 H4A 124.5(11)
N2 N3 C6 119.96(11)
N2 N3 C9 127.73(11)
C6 N3 C9 112.20(11)
C5 N2 N3 116.72(12)
O2 N1 O1 124.54(13)
O2 N1 C4 119.35(14)
O1 N1 C4 116.11(14)
C11 C12 C13 121.09(13)
C11 C12 H12 119.5
C13 C12 H12 119.5
C14 C13 C12 118.38(13)
C14 C13 C16 122.64(13)
C12 C13 C16 118.97(12)
O5 C8 N4 125.11(14)
O5 C8 C9 126.98(13)
N4 C8 C9 107.91(11)
O4 C6 N3 128.09(13)
O4 C6 N4 126.36(13)
N3 C6 N4 105.55(11)
N2 C5 C1 120.34(13)
N2 C5 H5 119.8
C1 C5 H5 119.8
C17 C16 C13 128.29(14)
C17 C16 H16 115.9
C13 C16 H16 115.9
N3 C9 C8 101.27(11)
N3 C9 H9A 111.5
C8 C9 H9A 111.5
N3 C9 H9B 111.5
C8 C9 H9B 111.5
H9A C9 H9B 109.3
O6 C10 C15 119.58(13)
O6 C10 C11 120.86(13)
C15 C10 C11 119.56(13)
C2 C1 O3 110.56(12)
C2 C1 C5 131.13(13)
O3 C1 C5 118.30(13)
C3 C4 O3 113.18(12)
C3 C4 N1 130.92(14)
O3 C4 N1 115.90(13)
O7 C11 C12 126.80(13)
O7 C11 C10 113.69(12)
C12 C11 C10 119.51(13)
C1 C2 C3 106.84(14)
C1 C2 H2 126.6
C3 C2 H2 126.6
O8 C18 O9 121.51(13)
O8 C18 C17 124.25(13)
O9 C18 C17 114.24(12)
C4 C3 C2 105.10(14)
C4 C3 H3 127.5
C2 C3 H3 127.5
C15 C14 C13 120.60(14)
C15 C14 H14 119.7
C13 C14 H14 119.7
C16 C17 C18 123.33(14)
C16 C17 H17 118.3
C18 C17 H17 118.3
C10 C15 C14 120.87(14)
C10 C15 H15 119.6
C14 C15 H15 119.6
O7 C19 H19A 109.5
O7 C19 H19B 109.5
H19A C19 H19B 109.5
O7 C19 H19C 109.5
H19A C19 H19C 109.5
H19B C19 H19C 109.5

loop_
_geom_bond_atom_site_label_1
_geom_bond_atom_site_label_2
_geom_bond_distance
O5 C8 1.2175(17)
O3 C4 1.3501(17)
O3 C1 1.3684(17)
O4 C6 1.2023(17)
O9 C18 1.3218(17)
O9 H8A 0.89(2)
O6 C10 1.3605(17)
O6 H6A 0.88(3)
O7 C11 1.3628(17)
O7 C19 1.4210(19)
O8 C18 1.2187(17)
O1 N1 1.2392(18)
N4 C8 1.3501(18)
N4 C6 1.3893(18)
N4 H4A 0.938(19)
N3 N2 1.3597(16)
N3 C6 1.3818(18)
N3 C9 1.4570(17)
O2 N1 1.2212(19)
N2 C5 1.2818(19)
N1 C4 1.4160(19)
C12 C11 1.3792(19)
C12 C13 1.3974(19)
C12 H12 0.9300
C13 C14 1.390(2)
C13 C16 1.4548(19)
C8 C9 1.500(2)
C5 C1 1.438(2)
C5 H5 0.9300
C16 C17 1.324(2)
C16 H16 0.9300
C9 H9A 0.9700
C9 H9B 0.9700
C10 C15 1.377(2)
C10 C11 1.395(2)
C1 C2 1.357(2)
C4 C3 1.339(2)
C2 C3 1.405(2)
C2 H2 0.9300
C18 C17 1.460(2)
C3 H3 0.9300
C14 C15 1.374(2)
C14 H14 0.9300
C17 H17 0.9300
C15 H15 0.9300
C19 H19A 0.9600
C19 H19B 0.9600
C19 H19C 0.9600
